data_4068357
loop_
_publ_author_name
'Partyka, David V.'
'Updegraff, James B.'
'Zeller, Matthias'
'Hunter, Allen D.'
'Gray, Thomas G.'

_publ_section_title
;
 Probing the Steric Limits of Carbon&#x2212;Gold Bond Formation:
 (Dialkylbiarylphosphine)gold(I) Aryls
;
_journal_issue 6
_journal_name_full Organometallics
_journal_page_first 1666
_journal_paper_doi 10.1021/om800746u
_journal_volume 28
_journal_year 2009
_chemical_formula_moiety '2(C39 H54 Au P), C5 H12'
_chemical_formula_sum 'C83 H120 Au2 P2'
_chemical_formula_weight 1573.67
_chemical_name_systematic
;

 ?

;
_space_group_IT_number 14
_symmetry_cell_setting monoclinic
_symmetry_space_group_name_Hall '-P 2ybc'
_symmetry_space_group_name_H-M 'P 1 21/c 1'
_atom_sites_solution_hydrogens geom
_atom_sites_solution_primary direct
_atom_sites_solution_secondary difmap
_audit_creation_method SHELXL-97
_cell_angle_alpha 90.00
_cell_angle_beta 101.0100(10)
_cell_angle_gamma 90.00
_cell_formula_units_Z 2
_cell_length_a 10.6912(8)
_cell_length_b 15.6268(12)
_cell_length_c 22.5830(17)
_cell_measurement_reflns_used 7583
_cell_measurement_temperature 100(2)
_cell_measurement_theta_max 30.46
_cell_measurement_theta_min 2.40
_cell_volume 3703.5(5)
_computing_cell_refinement 'SAINT+ 6.45 (Bruker, 2003)'
_computing_data_collection 'SMART 5.630 (Bruker, 1997-2002)'
_computing_data_reduction 'SAINT+ 6.45'
_computing_molecular_graphics 'SHELXTL 6.14'
_computing_publication_material 'SHELXTL 6.14'
_computing_structure_refinement 'SHELXTL 6.14'
_computing_structure_solution 'SHELXTL 6.14 (Bruker, 2000-2003)'
_diffrn_ambient_temperature 100(2)
_diffrn_measured_fraction_theta_full 0.972
_diffrn_measured_fraction_theta_max 0.972
_diffrn_measurement_device_type 'Bruker AXS SMART APEX CCD diffractometer'
_diffrn_measurement_method '\w scans'
_diffrn_radiation_monochromator graphite
_diffrn_radiation_source 'fine-focus sealed tube'
_diffrn_radiation_type MoK\a
_diffrn_radiation_wavelength 0.71073
_diffrn_reflns_av_R_equivalents 0.0310
_diffrn_reflns_av_sigmaI/netI 0.0317
_diffrn_reflns_limit_h_max 14
_diffrn_reflns_limit_h_min -14
_diffrn_reflns_limit_k_max 20
_diffrn_reflns_limit_k_min -20
_diffrn_reflns_limit_l_max 29
_diffrn_reflns_limit_l_min -29
_diffrn_reflns_number 29907
_diffrn_reflns_theta_full 28.28
_diffrn_reflns_theta_max 28.28
_diffrn_reflns_theta_min 1.59
_diffrn_standards_decay_% none
_diffrn_standards_number 0
_exptl_absorpt_coefficient_mu 4.042
_exptl_absorpt_correction_T_max 0.641
_exptl_absorpt_correction_T_min 0.342
_exptl_absorpt_correction_type multi-scan
_exptl_absorpt_process_details 'SADABS in SAINT+ (Bruker, 2003)'
_exptl_crystal_colour colourless
_exptl_crystal_density_diffrn 1.411
_exptl_crystal_density_method 'not measured'
_exptl_crystal_description plate
_exptl_crystal_F_000 1612
_exptl_crystal_size_max 0.58
_exptl_crystal_size_mid 0.36
_exptl_crystal_size_min 0.11
_refine_diff_density_max 2.296
_refine_diff_density_min -1.665
_refine_diff_density_rms 0.137
_refine_ls_extinction_method none
_refine_ls_goodness_of_fit_ref 1.063
_refine_ls_hydrogen_treatment constr
_refine_ls_matrix_type full
_refine_ls_number_parameters 399
_refine_ls_number_reflns 8941
_refine_ls_number_restraints 7
_refine_ls_restrained_S_all 1.067
_refine_ls_R_factor_all 0.0349
_refine_ls_R_factor_gt 0.0304
_refine_ls_shift/su_max 0.001
_refine_ls_shift/su_mean 0.000
_refine_ls_structure_factor_coef Fsqd
_refine_ls_weighting_details 'calc w=1/[\s^2^(Fo^2^)+(0.0421P)^2^+4.0608P] where P=(Fo^2^+2Fc^2^)/3'
_refine_ls_weighting_scheme calc
_refine_ls_wR_factor_gt 0.0749
_refine_ls_wR_factor_ref 0.0772
_reflns_number_gt 8068
_reflns_number_total 8941
_reflns_threshold_expression >I>2\s(I)
_cod_data_source_file om800746u_si_001.cif
_cod_data_source_block 06mz180m
_cod_depositor_comments
;
The following automatic conversions were performed:

'_symmetry_cell_setting' value 'Monoclinic' changed to 'monoclinic'
according to /home/saulius/struct/CIF-dictionaries/cif_core.dic
dictionary named 'cif_core.dic' version 2.4.2 from 2011-04-26.

Automatic conversion script
Id: cif_fix_values 1715 2011-07-08 13:25:40Z adriana 
;
_cod_original_sg_symbol_H-M P2(1)/c
_cod_database_code 4068357

loop_
_symmetry_equiv_pos_as_xyz
'x, y, z'
'-x, y+1/2, -z+1/2'
'-x, -y, -z'
'x, -y-1/2, z-1/2'

loop_
_atom_site_label
_atom_site_type_symbol
_atom_site_fract_x
_atom_site_fract_y
_atom_site_fract_z
_atom_site_U_iso_or_equiv
_atom_site_adp_type
_atom_site_occupancy
_atom_site_symmetry_multiplicity
_atom_site_calc_flag
_atom_site_refinement_flags
_atom_site_disorder_assembly
_atom_site_disorder_group
Au1 Au 0.092020(11) 0.855259(6) 0.178017(5) 0.01669(5) Uani 1 1 d . A 4
C1 C 0.1532(3) 1.06430(17) 0.24771(12) 0.0141(5) Uani 1 1 d . A 4
C2 C 0.1306(3) 1.12339(18) 0.29143(13) 0.0173(6) Uani 1 1 d . A 4
H2 H 0.0602 1.1151 0.3109 0.021 Uiso 1 1 calc R A 4
C3 C 0.2095(3) 1.19357(18) 0.30665(14) 0.0197(6) Uani 1 1 d . A 4
H3 H 0.1927 1.2331 0.3361 0.024 Uiso 1 1 calc R A 4
C4 C 0.3128(3) 1.20590(18) 0.27889(14) 0.0211(6) Uani 1 1 d . A 4
H4 H 0.3666 1.2542 0.2889 0.025 Uiso 1 1 calc R A 4
C5 C 0.3372(3) 1.14734(17) 0.23642(14) 0.0192(6) Uani 1 1 d . A 4
H5 H 0.4088 1.1559 0.2179 0.023 Uiso 1 1 calc R A 4
C6 C 0.2594(3) 1.07603(17) 0.22013(13) 0.0148(5) Uani 1 1 d . A 4
C7 C 0.2960(3) 1.01536(17) 0.17508(13) 0.0142(5) Uani 1 1 d . A 4
C8 C 0.2645(3) 1.03323(17) 0.11344(13) 0.0157(5) Uani 1 1 d . A 4
C9 C 0.3069(3) 0.97696(18) 0.07311(13) 0.0177(6) Uani 1 1 d . A 4
H9 H 0.2861 0.9891 0.0312 0.021 Uiso 1 1 calc R A 4
C10 C 0.3780(3) 0.90441(18) 0.09187(13) 0.0175(6) Uani 1 1 d . A 4
C11 C 0.4089(3) 0.88867(18) 0.15338(14) 0.0185(6) Uani 1 1 d . A 4
H11 H 0.4583 0.8395 0.1672 0.022 Uiso 1 1 calc R A 4
C12 C 0.3701(3) 0.94241(17) 0.19562(13) 0.0162(5) Uani 1 1 d . A 4
C13 C 0.1903(3) 1.11291(18) 0.08892(14) 0.0173(6) Uani 1 1 d . A 4
H13 H 0.1590 1.1411 0.1231 0.021 Uiso 1 1 calc R A 4
C14 C 0.0746(3) 1.0914(2) 0.04016(15) 0.0243(7) Uani 1 1 d . A 4
H14A H 0.1033 1.0686 0.0046 0.036 Uiso 1 1 calc R A 4
H14B H 0.0242 1.1434 0.0290 0.036 Uiso 1 1 calc R A 4
H14C H 0.0221 1.0486 0.0556 0.036 Uiso 1 1 calc R A 4
C15 C 0.2776(3) 1.17643(19) 0.06459(16) 0.0260(7) Uani 1 1 d . A 4
H15A H 0.3484 1.1924 0.0970 0.039 Uiso 1 1 calc R A 4
H15B H 0.2289 1.2277 0.0496 0.039 Uiso 1 1 calc R A 4
H15C H 0.3112 1.1497 0.0316 0.039 Uiso 1 1 calc R A 4
C16 C 0.4175(3) 0.84631(18) 0.04463(14) 0.0207(6) Uani 1 1 d . A 4
H16 H 0.4482 0.8840 0.0146 0.025 Uiso 1 1 calc R A 4
C17 C 0.3034(3) 0.7960(2) 0.01052(15) 0.0257(7) Uani 1 1 d . A 4
H17A H 0.2740 0.7556 0.0381 0.039 Uiso 1 1 calc R A 4
H17B H 0.3288 0.7644 -0.0228 0.039 Uiso 1 1 calc R A 4
H17C H 0.2343 0.8357 -0.0056 0.039 Uiso 1 1 calc R A 4
C18 C 0.5262(4) 0.7854(2) 0.06978(16) 0.0287(7) Uani 1 1 d . A 4
H18A H 0.5979 0.8181 0.0924 0.043 Uiso 1 1 calc R A 4
H18B H 0.5537 0.7552 0.0364 0.043 Uiso 1 1 calc R A 4
H18C H 0.4969 0.7438 0.0966 0.043 Uiso 1 1 calc R A 4
C19 C 0.4149(3) 0.92649(18) 0.26296(13) 0.0186(6) Uani 1 1 d . A 4
H19 H 0.3581 0.9600 0.2848 0.022 Uiso 1 1 calc R A 4
C20 C 0.4058(3) 0.8327(2) 0.28042(15) 0.0235(6) Uani 1 1 d . A 4
H20A H 0.3193 0.8117 0.2651 0.035 Uiso 1 1 calc R A 4
H20B H 0.4254 0.8273 0.3245 0.035 Uiso 1 1 calc R A 4
H20C H 0.4668 0.7989 0.2629 0.035 Uiso 1 1 calc R A 4
C21 C 0.5501(3) 0.9598(2) 0.28339(16) 0.0316(8) Uani 1 1 d . A 4
H21A H 0.6074 0.9300 0.2613 0.047 Uiso 1 1 calc R A 4
H21B H 0.5776 0.9495 0.3267 0.047 Uiso 1 1 calc R A 4
H21C H 0.5521 1.0214 0.2753 0.047 Uiso 1 1 calc R A 4
C22 C -0.0982(3) 1.02882(17) 0.18104(13) 0.0159(5) Uani 1 1 d . A 4
H22 H -0.0632 1.0669 0.1526 0.019 Uiso 1 1 calc R A 4
C23 C -0.1749(3) 1.08724(19) 0.21561(14) 0.0208(6) Uani 1 1 d . A 4
H23A H -0.2125 1.0525 0.2445 0.025 Uiso 1 1 calc R A 4
H23B H -0.1172 1.1300 0.2389 0.025 Uiso 1 1 calc R A 4
C24 C -0.2814(3) 1.1335(2) 0.17248(17) 0.0256(7) Uani 1 1 d . A 4
H24A H -0.3327 1.1672 0.1962 0.031 Uiso 1 1 calc R A 4
H24B H -0.2431 1.1738 0.1472 0.031 Uiso 1 1 calc R A 4
C25 C -0.3680(3) 1.0716(2) 0.13183(15) 0.0238(6) Uani 1 1 d . A 4
H25A H -0.4156 1.0365 0.1565 0.029 Uiso 1 1 calc R A 4
H25B H -0.4306 1.1043 0.1024 0.029 Uiso 1 1 calc R A 4
C26 C -0.2915(3) 1.01353(19) 0.09825(14) 0.0221(6) Uani 1 1 d . A 4
H26A H -0.2519 1.0483 0.0701 0.027 Uiso 1 1 calc R A 4
H26B H -0.3495 0.9717 0.0741 0.027 Uiso 1 1 calc R A 4
C27 C -0.1875(3) 0.96546(18) 0.14132(14) 0.0201(6) Uani 1 1 d . A 4
H27A H -0.1377 0.9300 0.1178 0.024 Uiso 1 1 calc R A 4
H27B H -0.2271 0.9269 0.1672 0.024 Uiso 1 1 calc R A 4
C28 C 0.0019(3) 0.94391(17) 0.30018(13) 0.0165(5) Uani 1 1 d . A 4
H28 H -0.0331 0.9948 0.3184 0.020 Uiso 1 1 calc R A 4
C29 C 0.1233(3) 0.9140(2) 0.34301(14) 0.0215(6) Uani 1 1 d . A 4
H29A H 0.1635 0.8674 0.3236 0.026 Uiso 1 1 calc R A 4
H29B H 0.1845 0.9621 0.3507 0.026 Uiso 1 1 calc R A 4
C30 C 0.0949(3) 0.8821(2) 0.40307(15) 0.0246(7) Uani 1 1 d . A 4
H30A H 0.1743 0.8604 0.4285 0.030 Uiso 1 1 calc R A 4
H30B H 0.0634 0.9303 0.4247 0.030 Uiso 1 1 calc R A 4
C31 C -0.0047(3) 0.8109(2) 0.39308(16) 0.0268(7) Uani 1 1 d . A 4
H31A H 0.0298 0.7608 0.3748 0.032 Uiso 1 1 calc R A 4
H31B H -0.0242 0.7931 0.4324 0.032 Uiso 1 1 calc R A 4
C32 C -0.1258(3) 0.8410(2) 0.35210(15) 0.0231(7) Uani 1 1 d . A 4
H32A H -0.1643 0.8879 0.3720 0.028 Uiso 1 1 calc R A 4
H32B H -0.1877 0.7932 0.3450 0.028 Uiso 1 1 calc R A 4
C33 C -0.0986(3) 0.87238(19) 0.29191(15) 0.0191(6) Uani 1 1 d . A 4
H33A H -0.1785 0.8939 0.2668 0.023 Uiso 1 1 calc R A 4
H33B H -0.0681 0.8238 0.2703 0.023 Uiso 1 1 calc R A 4
C34 C 0.1100(3) 0.74327(18) 0.13332(15) 0.0237(7) Uani 1 1 d . A 4
C35 C 0.2158(4) 0.6896(2) 0.14684(16) 0.0322(8) Uani 1 1 d . A 4
H35 H 0.2843 0.7056 0.1782 0.039 Uiso 1 1 calc R A 4
C36 C 0.2245(5) 0.6131(2) 0.11594(18) 0.0429(11) Uani 1 1 d . A 4
H36 H 0.2983 0.5783 0.1263 0.052 Uiso 1 1 calc R A 4
C37 C 0.1267(5) 0.5881(2) 0.07068(18) 0.0467(12) Uani 1 1 d . A 4
H37 H 0.1327 0.5361 0.0496 0.056 Uiso 1 1 calc R A 4
C38 C 0.0194(5) 0.6388(2) 0.05582(18) 0.0400(10) Uani 1 1 d . A 4
H38 H -0.0488 0.6218 0.0246 0.048 Uiso 1 1 calc R A 4
C39 C 0.0118(4) 0.7156(2) 0.08704(16) 0.0294(8) Uani 1 1 d . A 4
H39 H -0.0624 0.7499 0.0765 0.035 Uiso 1 1 calc R A 4
C40 C 0.634(2) 0.5827(14) 0.9772(9) 0.186(9) Uani 0.50 1 d PD B -1
H40A H 0.6856 0.5487 0.9546 0.280 Uiso 0.50 1 calc PR B -1
H40B H 0.6821 0.6329 0.9946 0.280 Uiso 0.50 1 calc PR B -1
H40C H 0.5559 0.6016 0.9499 0.280 Uiso 0.50 1 calc PR B -1
C41 C 0.597(2) 0.5275(13) 1.0284(8) 0.186(9) Uani 0.50 1 d PD B -1
H41A H 0.6686 0.4947 1.0523 0.224 Uiso 0.50 1 calc PR B -1
H41B H 0.5472 0.5579 1.0545 0.224 Uiso 0.50 1 calc PR B -1
C42 C 0.5175(17) 0.4781(12) 0.9760(8) 0.186(9) Uani 0.50 1 d PD B -1
H42A H 0.4628 0.5145 0.9457 0.224 Uiso 0.50 1 calc PR B -1
H42B H 0.5663 0.4362 0.9566 0.224 Uiso 0.50 1 calc PR B -1
C43 C 0.450(2) 0.4400(14) 1.0234(8) 0.186(9) Uani 0.50 1 d PD B -1
H43A H 0.4325 0.4811 1.0542 0.224 Uiso 0.50 1 calc PR B -1
H43B H 0.4878 0.3863 1.0420 0.224 Uiso 0.50 1 calc PR B -1
C44 C 0.339(2) 0.4274(13) 0.9697(9) 0.186(9) Uani 0.50 1 d PD B -1
H44A H 0.2614 0.4538 0.9789 0.280 Uiso 0.50 1 calc PR B -1
H44B H 0.3239 0.3661 0.9623 0.280 Uiso 0.50 1 calc PR B -1
H44C H 0.3598 0.4543 0.9337 0.280 Uiso 0.50 1 calc PR B -1
P1 P 0.04104(7) 0.97533(4) 0.22761(3) 0.01439(14) Uani 1 1 d . A 4

loop_
_atom_site_aniso_label
_atom_site_aniso_U_11
_atom_site_aniso_U_22
_atom_site_aniso_U_33
_atom_site_aniso_U_23
_atom_site_aniso_U_13
_atom_site_aniso_U_12
Au1 0.02111(7) 0.01201(6) 0.01853(7) -0.00243(4) 0.00778(5) -0.00112(4)
C1 0.0164(14) 0.0124(11) 0.0131(13) -0.0001(10) 0.0020(10) -0.0008(10)
C2 0.0206(15) 0.0165(12) 0.0156(14) -0.0011(11) 0.0057(11) -0.0009(11)
C3 0.0262(16) 0.0159(12) 0.0174(15) -0.0053(11) 0.0048(12) -0.0019(11)
C4 0.0246(16) 0.0168(13) 0.0219(16) -0.0040(11) 0.0041(12) -0.0067(11)
C5 0.0206(16) 0.0194(14) 0.0184(15) -0.0011(11) 0.0059(12) -0.0040(11)
C6 0.0166(14) 0.0133(12) 0.0143(13) 0.0015(10) 0.0021(11) 0.0013(10)
C7 0.0139(14) 0.0132(12) 0.0162(14) -0.0004(10) 0.0044(10) -0.0014(10)
C8 0.0176(14) 0.0143(12) 0.0158(14) -0.0005(10) 0.0047(11) 0.0014(10)
C9 0.0226(15) 0.0160(12) 0.0151(14) -0.0003(10) 0.0053(11) 0.0029(11)
C10 0.0210(15) 0.0140(12) 0.0188(15) -0.0003(11) 0.0072(12) 0.0011(10)
C11 0.0217(15) 0.0138(12) 0.0211(15) 0.0015(11) 0.0068(12) 0.0019(11)
C12 0.0171(14) 0.0141(12) 0.0181(14) 0.0001(11) 0.0051(11) -0.0013(10)
C13 0.0209(15) 0.0143(12) 0.0175(14) 0.0004(11) 0.0059(11) 0.0042(11)
C14 0.0247(17) 0.0226(14) 0.0230(16) -0.0014(12) -0.0022(13) 0.0060(12)
C15 0.0321(18) 0.0161(13) 0.0319(18) 0.0046(13) 0.0109(15) 0.0035(12)
C16 0.0309(18) 0.0169(13) 0.0159(15) 0.0000(11) 0.0084(13) 0.0056(12)
C17 0.0370(19) 0.0186(14) 0.0226(17) -0.0020(12) 0.0084(14) -0.0005(13)
C18 0.040(2) 0.0223(15) 0.0261(18) -0.0017(13) 0.0110(15) 0.0117(14)
C19 0.0228(16) 0.0174(13) 0.0159(14) 0.0032(11) 0.0044(12) 0.0031(11)
C20 0.0324(18) 0.0208(14) 0.0187(16) 0.0055(12) 0.0082(13) 0.0060(13)
C21 0.0277(19) 0.0392(19) 0.0244(18) 0.0069(15) -0.0043(14) -0.0065(15)
C22 0.0188(15) 0.0137(12) 0.0154(14) -0.0003(10) 0.0040(11) -0.0023(10)
C23 0.0216(16) 0.0180(13) 0.0220(16) -0.0044(11) 0.0023(12) 0.0032(11)
C24 0.0252(18) 0.0207(14) 0.0300(19) -0.0017(12) 0.0032(14) 0.0045(12)
C25 0.0209(16) 0.0246(15) 0.0248(17) 0.0032(13) 0.0018(13) 0.0005(12)
C26 0.0239(16) 0.0225(14) 0.0189(15) 0.0003(12) 0.0018(12) -0.0024(12)
C27 0.0234(16) 0.0164(13) 0.0195(15) -0.0031(11) 0.0012(12) -0.0006(11)
C28 0.0200(15) 0.0133(12) 0.0175(14) 0.0004(10) 0.0070(11) 0.0001(10)
C29 0.0182(15) 0.0233(14) 0.0231(16) 0.0034(12) 0.0041(12) -0.0012(11)
C30 0.0284(18) 0.0261(15) 0.0192(16) 0.0060(12) 0.0046(13) -0.0027(13)
C31 0.0334(19) 0.0218(15) 0.0260(17) 0.0079(13) 0.0079(14) -0.0015(13)
C32 0.0279(18) 0.0223(14) 0.0214(16) 0.0025(12) 0.0101(13) -0.0058(12)
C33 0.0200(15) 0.0175(12) 0.0211(16) 0.0057(11) 0.0071(12) -0.0050(11)
C34 0.0397(19) 0.0139(13) 0.0221(16) -0.0019(11) 0.0174(14) -0.0027(12)
C35 0.053(2) 0.0229(16) 0.0232(18) 0.0026(13) 0.0145(16) 0.0085(15)
C36 0.080(3) 0.0212(16) 0.032(2) 0.0073(15) 0.022(2) 0.0201(19)
C37 0.102(4) 0.0159(15) 0.029(2) -0.0016(14) 0.029(2) 0.0030(19)
C38 0.073(3) 0.0249(17) 0.024(2) -0.0078(14) 0.015(2) -0.0149(17)
C39 0.045(2) 0.0212(15) 0.0254(18) -0.0033(13) 0.0144(16) -0.0055(14)
C40 0.29(2) 0.151(11) 0.105(5) -0.023(7) -0.001(11) 0.153(14)
C41 0.29(2) 0.151(11) 0.105(5) -0.023(7) -0.001(11) 0.153(14)
C42 0.29(2) 0.151(11) 0.105(5) -0.023(7) -0.001(11) 0.153(14)
C43 0.29(2) 0.151(11) 0.105(5) -0.023(7) -0.001(11) 0.153(14)
C44 0.29(2) 0.151(11) 0.105(5) -0.023(7) -0.001(11) 0.153(14)
P1 0.0165(4) 0.0114(3) 0.0160(4) -0.0015(3) 0.0051(3) -0.0022(3)

loop_
_atom_type_symbol
_atom_type_description
_atom_type_scat_dispersion_real
_atom_type_scat_dispersion_imag
_atom_type_scat_source
C C 0.0033 0.0016 'International Tables Vol C Tables 4.2.6.8 and 6.1.1.4'
H H 0.0000 0.0000 'International Tables Vol C Tables 4.2.6.8 and 6.1.1.4'
P P 0.1023 0.0942 'International Tables Vol C Tables 4.2.6.8 and 6.1.1.4'
Au Au -2.0133 8.8022 'International Tables Vol C Tables 4.2.6.8 and 6.1.1.4'

loop_
_geom_angle_atom_site_label_1
_geom_angle_atom_site_label_2
_geom_angle_atom_site_label_3
_geom_angle
C34 Au1 P1 171.57(10)
C2 C1 C6 119.1(3)
C2 C1 P1 118.7(2)
C6 C1 P1 122.2(2)
C3 C2 C1 121.1(3)
C3 C2 H2 119.5
C1 C2 H2 119.5
C4 C3 C2 119.9(3)
C4 C3 H3 120.1
C2 C3 H3 120.1
C3 C4 C5 119.6(3)
C3 C4 H4 120.2
C5 C4 H4 120.2
C4 C5 C6 121.8(3)
C4 C5 H5 119.1
C6 C5 H5 119.1
C5 C6 C1 118.5(3)
C5 C6 C7 117.7(3)
C1 C6 C7 123.8(2)
C8 C7 C12 120.1(3)
C8 C7 C6 120.4(2)
C12 C7 C6 119.4(3)
C7 C8 C9 118.4(3)
C7 C8 C13 122.4(2)
C9 C8 C13 119.2(3)
C10 C9 C8 122.8(3)
C10 C9 H9 118.6
C8 C9 H9 118.6
C9 C10 C11 117.6(3)
C9 C10 C16 118.9(3)
C11 C10 C16 123.5(3)
C10 C11 C12 122.3(3)
C10 C11 H11 118.9
C12 C11 H11 118.9
C11 C12 C7 118.9(3)
C11 C12 C19 120.5(3)
C7 C12 C19 120.5(3)
C8 C13 C14 112.1(2)
C8 C13 C15 110.5(3)
C14 C13 C15 110.4(3)
C8 C13 H13 107.9
C14 C13 H13 107.9
C15 C13 H13 107.9
C10 C16 C18 113.9(3)
C10 C16 C17 111.0(3)
C18 C16 C17 110.1(3)
C10 C16 H16 107.2
C18 C16 H16 107.2
C17 C16 H16 107.2
C21 C19 C12 110.2(3)
C21 C19 C20 110.7(3)
C12 C19 C20 113.0(2)
C21 C19 H19 107.6
C12 C19 H19 107.6
C20 C19 H19 107.6
C23 C22 C27 110.3(2)
C23 C22 P1 115.4(2)
C27 C22 P1 112.51(19)
C23 C22 H22 106.0
C27 C22 H22 106.0
P1 C22 H22 106.0
C24 C23 C22 111.2(3)
C24 C23 H23A 109.4
C22 C23 H23A 109.4
C24 C23 H23B 109.4
C22 C23 H23B 109.4
H23A C23 H23B 108.0
C25 C24 C23 112.2(3)
C25 C24 H24A 109.2
C23 C24 H24A 109.2
C25 C24 H24B 109.2
C23 C24 H24B 109.2
H24A C24 H24B 107.9
C26 C25 C24 110.9(3)
C26 C25 H25A 109.4
C24 C25 H25A 109.4
C26 C25 H25B 109.4
C24 C25 H25B 109.4
H25A C25 H25B 108.0
C25 C26 C27 111.8(3)
C25 C26 H26A 109.2
C27 C26 H26A 109.2
C25 C26 H26B 109.2
C27 C26 H26B 109.2
H26A C26 H26B 107.9
C26 C27 C22 110.5(2)
C26 C27 H27A 109.6
C22 C27 H27A 109.6
C26 C27 H27B 109.6
C22 C27 H27B 109.6
H27A C27 H27B 108.1
C29 C28 C33 110.0(2)
C29 C28 P1 109.6(2)
C33 C28 P1 111.1(2)
C29 C28 H28 108.7
C33 C28 H28 108.7
P1 C28 H28 108.7
C30 C29 C28 111.8(3)
C30 C29 H29A 109.3
C28 C29 H29A 109.3
C30 C29 H29B 109.3
C28 C29 H29B 109.3
H29A C29 H29B 107.9
C31 C30 C29 111.0(3)
C31 C30 H30A 109.4
C29 C30 H30A 109.4
C31 C30 H30B 109.4
C29 C30 H30B 109.4
H30A C30 H30B 108.0
C32 C31 C30 110.8(3)
C32 C31 H31A 109.5
C30 C31 H31A 109.5
C32 C31 H31B 109.5
C30 C31 H31B 109.5
H31A C31 H31B 108.1
C31 C32 C33 111.0(3)
C31 C32 H32A 109.4
C33 C32 H32A 109.4
C31 C32 H32B 109.4
C33 C32 H32B 109.4
H32A C32 H32B 108.0
C32 C33 C28 112.0(3)
C32 C33 H33A 109.2
C28 C33 H33A 109.2
C32 C33 H33B 109.2
C28 C33 H33B 109.2
H33A C33 H33B 107.9
C35 C34 C39 116.0(3)
C35 C34 Au1 123.7(3)
C39 C34 Au1 120.3(3)
C34 C35 C36 122.3(4)
C34 C35 H35 118.8
C36 C35 H35 118.8
C37 C36 C35 120.1(4)
C37 C36 H36 119.9
C35 C36 H36 119.9
C36 C37 C38 119.8(3)
C36 C37 H37 120.1
C38 C37 H37 120.1
C37 C38 C39 119.6(4)
C37 C38 H38 120.2
C39 C38 H38 120.2
C38 C39 C34 122.1(4)
C38 C39 H39 118.9
C34 C39 H39 118.9
C42 C41 C40 83.4(9)
C42 C41 H41A 114.7
C40 C41 H41A 114.7
C42 C41 H41B 114.7
C40 C41 H41B 114.7
H41A C41 H41B 111.8
C43 C42 C41 85.5(10)
C43 C42 H42A 114.4
C41 C42 H42A 114.4
C43 C42 H42B 114.4
C41 C42 H42B 114.4
H42A C42 H42B 111.5
C42 C43 C44 83.9(9)
C42 C43 H43A 114.7
C44 C43 H43A 114.7
C42 C43 H43B 114.7
C44 C43 H43B 114.7
H43A C43 H43B 111.7
C28 P1 C1 103.38(13)
C28 P1 C22 109.44(13)
C1 P1 C22 102.42(13)
C28 P1 Au1 109.38(9)
C1 P1 Au1 122.23(9)
C22 P1 Au1 109.34(9)

loop_
_geom_bond_atom_site_label_1
_geom_bond_atom_site_label_2
_geom_bond_distance
Au1 C34 2.048(3)
Au1 P1 2.3033(7)
C1 C2 1.406(4)
C1 C6 1.408(4)
C1 P1 1.835(3)
C2 C3 1.386(4)
C2 H2 0.9500
C3 C4 1.383(4)
C3 H3 0.9500
C4 C5 1.386(4)
C4 H4 0.9500
C5 C6 1.397(4)
C5 H5 0.9500
C6 C7 1.496(4)
C7 C8 1.396(4)
C7 C12 1.415(4)
C8 C9 1.403(4)
C8 C13 1.522(4)
C9 C10 1.385(4)
C9 H9 0.9500
C10 C11 1.387(4)
C10 C16 1.521(4)
C11 C12 1.392(4)
C11 H11 0.9500
C12 C19 1.525(4)
C13 C14 1.528(4)
C13 C15 1.534(4)
C13 H13 1.0000
C14 H14A 0.9800
C14 H14B 0.9800
C14 H14C 0.9800
C15 H15A 0.9800
C15 H15B 0.9800
C15 H15C 0.9800
C16 C18 1.525(4)
C16 C17 1.531(5)
C16 H16 1.0000
C17 H17A 0.9800
C17 H17B 0.9800
C17 H17C 0.9800
C18 H18A 0.9800
C18 H18B 0.9800
C18 H18C 0.9800
C19 C21 1.523(5)
C19 C20 1.525(4)
C19 H19 1.0000
C20 H20A 0.9800
C20 H20B 0.9800
C20 H20C 0.9800
C21 H21A 0.9800
C21 H21B 0.9800
C21 H21C 0.9800
C22 C23 1.536(4)
C22 C27 1.539(4)
C22 P1 1.850(3)
C22 H22 1.0000
C23 C24 1.531(5)
C23 H23A 0.9900
C23 H23B 0.9900
C24 C25 1.520(5)
C24 H24A 0.9900
C24 H24B 0.9900
C25 C26 1.519(4)
C25 H25A 0.9900
C25 H25B 0.9900
C26 C27 1.528(4)
C26 H26A 0.9900
C26 H26B 0.9900
C27 H27A 0.9900
C27 H27B 0.9900
C28 C29 1.536(4)
C28 C33 1.537(4)
C28 P1 1.834(3)
C28 H28 1.0000
C29 C30 1.529(4)
C29 H29A 0.9900
C29 H29B 0.9900
C30 C31 1.526(5)
C30 H30A 0.9900
C30 H30B 0.9900
C31 C32 1.515(5)
C31 H31A 0.9900
C31 H31B 0.9900
C32 C33 1.525(4)
C32 H32A 0.9900
C32 H32B 0.9900
C33 H33A 0.9900
C33 H33B 0.9900
C34 C35 1.394(5)
C34 C39 1.401(5)
C35 C36 1.395(5)
C35 H35 0.9500
C36 C37 1.372(7)
C36 H36 0.9500
C37 C38 1.382(7)
C37 H37 0.9500
C38 C39 1.401(5)
C38 H38 0.9500
C39 H39 0.9500
C40 C41 1.551(10)
C40 H40A 0.9800
C40 H40B 0.9800
C40 H40C 0.9800
C41 C42 1.528(10)
C41 H41A 0.9900
C41 H41B 0.9900
C42 C43 1.525(10)
C42 H42A 0.9900
C42 H42B 0.9900
C43 C44 1.541(10)
C43 H43A 0.9900
C43 H43B 0.9900
C44 H44A 0.9800
C44 H44B 0.9800
C44 H44C 0.9800
